data_4507218
loop_
_publ_author_name
'Mehlana, Gift'
'Bourne, Susan A.'
'Ramon, Ga\"elle'
'\"Ohrstr\"om Lars'

_publ_section_title
;
 Concomitant Metal Organic Frameworks of Cobalt(II) and
 3-(4-Pyridyl)benzoate: Optimized Synthetic Conditions of Solvatochromic
 and Thermochromic Systems
;
_journal_issue 2
_journal_name_full 'Crystal Growth &amp; Design'
_journal_page_first 633
_journal_paper_doi 10.1021/cg301312v
_journal_volume 13
_journal_year 2013
_chemical_formula_moiety '[Co(34pba)2].DMF'
_chemical_formula_sum 'C27 H23 Co N3 O5'
_chemical_formula_weight 528.41
_chemical_melting_point 405
_space_group_IT_number 96
_symmetry_cell_setting tetragonal
_symmetry_space_group_name_Hall 'P 4nw 2abw'
_symmetry_space_group_name_H-M 'P 43 21 2'
_atom_sites_solution_hydrogens geom
_atom_sites_solution_primary direct
_atom_sites_solution_secondary difmap
_audit_creation_method SHELXL-97
_cell_angle_alpha 90.00
_cell_angle_beta 90.00
_cell_angle_gamma 90.00
_cell_formula_units_Z 8
_cell_length_a 11.4957(8)
_cell_length_b 11.4957(8)
_cell_length_c 37.257(4)
_cell_measurement_temperature 173(2)
_cell_volume 4923.6(7)
_computing_structure_refinement 'SHELXL-97 (Sheldrick, 1997)'
_computing_structure_solution 'SHELXS-97 (Sheldrick, 1990)'
_diffrn_ambient_temperature 173(2)
_diffrn_measured_fraction_theta_full 1.000
_diffrn_measured_fraction_theta_max 1.000
_diffrn_radiation_monochromator graphite
_diffrn_radiation_source 'fine-focus sealed tube'
_diffrn_radiation_type MoK\a
_diffrn_radiation_wavelength 0.71073
_diffrn_reflns_av_R_equivalents 0.0606
_diffrn_reflns_av_sigmaI/netI 0.0408
_diffrn_reflns_limit_h_max 15
_diffrn_reflns_limit_h_min -14
_diffrn_reflns_limit_k_max 15
_diffrn_reflns_limit_k_min -15
_diffrn_reflns_limit_l_max 49
_diffrn_reflns_limit_l_min -29
_diffrn_reflns_number 42251
_diffrn_reflns_theta_full 28.34
_diffrn_reflns_theta_max 28.34
_diffrn_reflns_theta_min 1.85
_exptl_absorpt_coefficient_mu 0.740
_exptl_absorpt_process_details SADABS
_exptl_crystal_colour purple
_exptl_crystal_density_diffrn 1.426
_exptl_crystal_density_method 'not measured'
_exptl_crystal_description diamond
_exptl_crystal_F_000 2184
_exptl_crystal_size_max 0.39
_exptl_crystal_size_mid 0.17
_exptl_crystal_size_min 0.17
_refine_diff_density_max 0.350
_refine_diff_density_min -0.614
_refine_diff_density_rms 0.088
_refine_ls_abs_structure_details 'Flack H D (1983), Acta Cryst. A39, 876-881'
_refine_ls_abs_structure_Flack 0.12(3)
_refine_ls_extinction_method none
_refine_ls_goodness_of_fit_ref 1.179
_refine_ls_hydrogen_treatment mixed
_refine_ls_matrix_type full
_refine_ls_number_parameters 374
_refine_ls_number_reflns 6166
_refine_ls_number_restraints 0
_refine_ls_restrained_S_all 1.179
_refine_ls_R_factor_all 0.0790
_refine_ls_R_factor_gt 0.0658
_refine_ls_shift/su_max 0.000
_refine_ls_shift/su_mean 0.000
_refine_ls_structure_factor_coef Fsqd
_refine_ls_weighting_details 'calc w=1/[\s^2^(Fo^2^)+(0.0000P)^2^+15.9081P] where P=(Fo^2^+2Fc^2^)/3'
_refine_ls_weighting_scheme calc
_refine_ls_wR_factor_gt 0.1384
_refine_ls_wR_factor_ref 0.1432
_reflns_number_gt 5272
_reflns_number_total 6166
_reflns_threshold_expression >2sigma(I)
_cod_data_source_file cg301312v_si_003.cif
_cod_data_source_block
;
;
_cod_depositor_comments
;
The following automatic conversions were performed:

'_symmetry_cell_setting' value 'Tetragonal' changed to 'tetragonal'
according to /home/saulius/struct/CIF-dictionaries/cif_core.dic
dictionary named 'cif_core.dic' version 2.4.2 from 2011-04-26.

Automatic conversion script
Id: cif_fix_values 1891 2012-01-12 08:04:46Z andrius 
;
_cod_original_sg_symbol_H-M P4(3)2(1)2
_cod_database_code 4507218

loop_
_symmetry_equiv_pos_as_xyz
'x, y, z'
'-y+1/2, x+1/2, z+3/4'
'-x, -y, z+1/2'
'y+1/2, -x+1/2, z+1/4'
'x+1/2, -y+1/2, -z+1/4'
'-x+1/2, y+1/2, -z+3/4'
'y, x, -z'
'-y, -x, -z+1/2'

loop_
_atom_site_label
_atom_site_type_symbol
_atom_site_fract_x
_atom_site_fract_y
_atom_site_fract_z
_atom_site_U_iso_or_equiv
_atom_site_adp_type
_atom_site_occupancy
_atom_site_symmetry_multiplicity
_atom_site_calc_flag
_atom_site_refinement_flags
_atom_site_disorder_assembly
_atom_site_disorder_group
Co1 Co 0.15481(6) 0.28694(6) 0.081525(17) 0.02571(14) Uani 1 1 d . . .
O14B O 0.1561(4) 0.4814(3) 0.08455(9) 0.0375(8) Uani 1 1 d . . .
O15A O -0.0340(3) 0.2902(4) 0.07637(9) 0.0362(8) Uani 1 1 d . . .
O15B O 0.2045(4) 0.3668(3) 0.12909(8) 0.0359(8) Uani 1 1 d . . .
O14A O 0.0769(3) 0.2256(4) 0.03391(9) 0.0392(9) Uani 1 1 d . . .
C7A C -0.3350(4) 0.2011(4) 0.01766(11) 0.0251(9) Uani 1 1 d . A .
C7B C 0.2192(6) 0.7780(5) 0.14881(12) 0.0349(11) Uani 1 1 d . . .
N1B N 0.1644(4) 1.1198(3) 0.10560(10) 0.0282(9) Uani 1 1 d . . .
C12A C -0.2379(4) 0.2377(4) 0.03624(12) 0.0261(10) Uani 1 1 d . . .
H12A H -0.2474 0.2832 0.0573 0.031 Uiso 1 1 calc R . .
C12B C 0.1931(5) 0.6823(4) 0.12731(13) 0.0315(11) Uani 1 1 d . . .
H12B H 0.1605 0.6940 0.1042 0.038 Uiso 1 1 calc R . .
C13B C 0.1890(4) 0.4682(4) 0.11648(12) 0.0273(10) Uani 1 1 d . . .
C4A C -0.4542(4) 0.2289(5) 0.03147(12) 0.0264(10) Uani 1 1 d . . .
N1A N -0.6768(3) 0.2723(4) 0.05990(10) 0.0278(9) Uani 1 1 d . . .
C10A C -0.1116(5) 0.1412(5) -0.00607(13) 0.0367(12) Uani 1 1 d . . .
H10A H -0.0359 0.1211 -0.0142 0.044 Uiso 1 1 calc R . .
C11A C -0.1272(4) 0.2097(5) 0.02483(11) 0.0269(10) Uani 1 1 d . . .
C13A C -0.0227(4) 0.2446(4) 0.04634(12) 0.0267(10) Uani 1 1 d . . .
C4B C 0.1994(5) 0.8984(4) 0.13479(12) 0.0318(11) Uani 1 1 d . . .
C11B C 0.2139(5) 0.5710(4) 0.13930(12) 0.0301(10) Uani 1 1 d . . .
C6B C 0.0855(5) 1.0342(4) 0.10019(12) 0.0311(10) Uani 1 1 d . . .
H6B H 0.0179 1.0504 0.0864 0.037 Uiso 1 1 calc R . .
C8A C -0.3197(4) 0.1319(5) -0.01309(13) 0.0374(13) Uani 1 1 d . . .
H8A H -0.3855 0.1047 -0.0260 0.045 Uiso 1 1 calc R A .
C5B C 0.1006(5) 0.9235(4) 0.11423(12) 0.0329(11) Uani 1 1 d . . .
H5B H 0.0440 0.8649 0.1099 0.039 Uiso 1 1 calc R . .
C3B C 0.2757(5) 0.9876(4) 0.14069(13) 0.0332(11) Uani 1 1 d . . .
H3B H 0.3421 0.9749 0.1553 0.040 Uiso 1 1 calc R . .
C2B C 0.2573(4) 1.0968(4) 0.12556(12) 0.0297(11) Uani 1 1 d . . .
H2B H 0.3128 1.1566 0.1296 0.036 Uiso 1 1 calc R . .
C10B C 0.2591(5) 0.5544(4) 0.17436(13) 0.0387(13) Uani 1 1 d . . .
H10B H 0.2713 0.4779 0.1832 0.046 Uiso 1 1 calc R . .
C9A C -0.2101(5) 0.1038(5) -0.02451(13) 0.0403(13) Uani 1 1 d . A .
H9A H -0.2011 0.0576 -0.0455 0.048 Uiso 1 1 calc R . .
C8B C 0.2694(6) 0.7615(5) 0.18286(13) 0.0469(16) Uani 1 1 d . . .
H8B H 0.2922 0.8263 0.1970 0.056 Uiso 1 1 calc R . .
C9B C 0.2852(7) 0.6486(5) 0.19546(14) 0.0558(17) Uani 1 1 d . . .
H9B H 0.3144 0.6367 0.2190 0.067 Uiso 1 1 calc R . .
N3C N -0.2447(7) 0.4544(5) -0.03631(18) 0.072(2) Uani 1 1 d . . .
C5C C -0.1565(10) 0.4202(9) -0.0612(2) 0.101(3) Uani 1 1 d . . .
H5C1 H -0.1552 0.3352 -0.0632 0.152 Uiso 1 1 calc R . .
H5C2 H -0.0807 0.4479 -0.0528 0.152 Uiso 1 1 calc R . .
H5C3 H -0.1733 0.4542 -0.0848 0.152 Uiso 1 1 calc R . .
C4C C -0.3659(10) 0.4335(9) -0.0475(3) 0.104(3) Uani 1 1 d . . .
H4C1 H -0.3801 0.3496 -0.0490 0.157 Uiso 1 1 calc R . .
H4C2 H -0.3793 0.4691 -0.0710 0.157 Uiso 1 1 calc R . .
H4C3 H -0.4190 0.4680 -0.0299 0.157 Uiso 1 1 calc R . .
C2C C -0.2270(10) 0.5045(8) -0.0042(3) 0.076(2) Uani 1 1 d . . .
O1C1 O -0.3049(15) 0.5306(11) 0.0119(3) 0.073(5) Uani 0.409(12) 1 d P . .
O1C2 O -0.1269(8) 0.5236(9) 0.0084(3) 0.076(4) Uani 0.591(12) 1 d P . .
C2A1 C -0.5847(16) 0.3428(13) 0.0670(4) 0.035(3) Uani 0.55(3) 1 d P A 2
H2A1 H -0.5964 0.4084 0.0820 0.042 Uiso 0.55(3) 1 calc PR A 2
C3A1 C -0.4756(11) 0.3233(10) 0.0534(4) 0.028(3) Uani 0.55(3) 1 d P A 2
H3A1 H -0.4142 0.3754 0.0590 0.034 Uiso 0.55(3) 1 calc PR A 2
C6A2 C -0.6627(11) 0.233(2) 0.0267(4) 0.034(4) Uani 0.45(3) 1 d P A 1
H6A2 H -0.7298 0.2224 0.0121 0.041 Uiso 0.45(3) 1 calc PR A 1
C6A1 C -0.6563(9) 0.1767(13) 0.0394(4) 0.033(3) Uani 0.55(3) 1 d P A 2
H6A1 H -0.7180 0.1236 0.0352 0.040 Uiso 0.55(3) 1 calc PR A 2
C5A1 C -0.5463(11) 0.1537(14) 0.0243(4) 0.036(3) Uani 0.55(3) 1 d P A 2
H5A1 H -0.5352 0.0876 0.0094 0.043 Uiso 0.55(3) 1 calc PR A 2
C5A2 C -0.5550(11) 0.208(2) 0.0122(4) 0.035(4) Uani 0.45(3) 1 d P A 1
H5A2 H -0.5500 0.1754 -0.0112 0.042 Uiso 0.45(3) 1 calc PR A 1
C2A2 C -0.5811(14) 0.303(2) 0.0780(6) 0.047(6) Uani 0.45(3) 1 d P A 1
H2A2 H -0.5890 0.3422 0.1003 0.057 Uiso 0.45(3) 1 calc PR A 1
C3A2 C -0.4702(14) 0.279(3) 0.0649(4) 0.045(6) Uani 0.45(3) 1 d P A 1
H3A2 H -0.4042 0.2977 0.0792 0.054 Uiso 0.45(3) 1 calc PR A 1

loop_
_atom_site_aniso_label
_atom_site_aniso_U_11
_atom_site_aniso_U_22
_atom_site_aniso_U_33
_atom_site_aniso_U_23
_atom_site_aniso_U_13
_atom_site_aniso_U_12
Co1 0.0248(3) 0.0269(3) 0.0255(3) -0.0035(3) 0.0009(3) -0.0005(3)
O14B 0.059(2) 0.0273(17) 0.0258(16) -0.0018(14) -0.0115(18) 0.0004(17)
O15A 0.0325(18) 0.044(2) 0.0321(18) -0.0117(18) -0.0053(15) 0.0040(17)
O15B 0.060(2) 0.0226(17) 0.0247(15) 0.0004(13) 0.0025(17) 0.0006(17)
O14A 0.0248(18) 0.068(3) 0.0254(16) -0.0052(19) 0.0070(14) -0.0080(19)
C7A 0.022(2) 0.031(2) 0.0217(18) 0.0021(18) 0.0008(18) 0.0029(19)
C7B 0.058(3) 0.025(2) 0.021(2) -0.0016(19) 0.003(2) -0.001(3)
N1B 0.033(2) 0.027(2) 0.0250(18) -0.0024(16) -0.0011(18) -0.0002(18)
C12A 0.029(2) 0.028(2) 0.021(2) 0.0045(17) 0.0000(18) -0.0041(19)
C12B 0.042(3) 0.024(2) 0.028(2) 0.0033(18) -0.001(2) 0.0003(19)
C13B 0.036(3) 0.024(2) 0.022(2) -0.0032(18) 0.0036(19) 0.0009(19)
C4A 0.024(2) 0.035(3) 0.021(2) -0.001(2) 0.0024(17) -0.001(2)
N1A 0.022(2) 0.035(2) 0.0262(18) -0.0027(17) -0.0012(15) -0.0046(17)
C10A 0.030(3) 0.055(4) 0.025(2) -0.003(2) 0.003(2) 0.005(2)
C11A 0.029(2) 0.033(2) 0.0194(19) 0.0032(19) -0.0009(17) 0.001(2)
C13A 0.026(2) 0.031(3) 0.023(2) 0.0070(18) 0.0021(19) -0.0012(19)
C4B 0.045(3) 0.026(2) 0.024(2) -0.0021(19) 0.003(2) -0.003(2)
C11B 0.041(3) 0.023(2) 0.026(2) -0.0013(18) 0.001(2) -0.003(2)
C6B 0.042(3) 0.029(3) 0.023(2) -0.0014(19) 0.002(2) -0.001(2)
C8A 0.029(3) 0.056(4) 0.028(2) -0.011(2) -0.0029(19) 0.002(2)
C5B 0.043(3) 0.030(3) 0.025(2) -0.002(2) 0.001(2) -0.009(2)
C3B 0.044(3) 0.030(2) 0.026(2) -0.0016(19) -0.002(2) 0.005(2)
C2B 0.039(3) 0.024(2) 0.026(2) -0.0003(19) -0.003(2) 0.000(2)
C10B 0.065(4) 0.027(2) 0.024(2) -0.0010(19) -0.003(2) -0.001(2)
C9A 0.039(3) 0.059(4) 0.023(2) -0.010(2) 0.000(2) 0.004(3)
C8B 0.087(5) 0.030(3) 0.023(2) -0.005(2) -0.016(3) -0.005(3)
C9B 0.104(5) 0.038(3) 0.025(2) 0.002(2) -0.019(3) -0.001(4)
N3C 0.099(6) 0.051(4) 0.066(4) 0.010(3) -0.006(4) 0.003(3)
C5C 0.126(9) 0.099(8) 0.080(6) 0.015(5) 0.022(6) 0.019(7)
C4C 0.128(10) 0.089(7) 0.097(7) 0.031(6) -0.020(7) 0.003(7)
C2C 0.086(7) 0.067(5) 0.076(6) 0.006(5) -0.008(6) -0.017(5)
O1C1 0.111(14) 0.054(7) 0.054(7) -0.027(6) 0.023(7) 0.004(7)
O1C2 0.054(6) 0.082(7) 0.093(7) 0.001(5) -0.010(5) -0.022(5)
C2A1 0.039(7) 0.025(6) 0.040(8) 0.000(5) 0.006(6) -0.008(5)
C3A1 0.027(5) 0.021(5) 0.038(8) 0.002(4) 0.000(5) -0.004(4)
C6A2 0.024(5) 0.062(12) 0.017(5) -0.006(6) -0.005(5) 0.004(6)
C6A1 0.028(5) 0.038(7) 0.034(6) -0.015(6) -0.001(4) -0.002(5)
C5A1 0.034(6) 0.041(7) 0.031(6) -0.010(6) 0.008(5) -0.006(6)
C5A2 0.019(5) 0.063(12) 0.021(6) -0.016(8) -0.006(5) 0.001(7)
C2A2 0.008(5) 0.088(17) 0.046(11) -0.033(12) 0.002(7) -0.015(8)
C3A2 0.027(6) 0.095(18) 0.014(6) -0.017(8) -0.005(5) -0.008(10)

loop_
_atom_type_symbol
_atom_type_description
_atom_type_scat_dispersion_real
_atom_type_scat_dispersion_imag
_atom_type_scat_source
C C 0.0033 0.0016 'International Tables Vol C Tables 4.2.6.8 and 6.1.1.4'
H H 0.0000 0.0000 'International Tables Vol C Tables 4.2.6.8 and 6.1.1.4'
N N 0.0061 0.0033 'International Tables Vol C Tables 4.2.6.8 and 6.1.1.4'
O O 0.0106 0.0060 'International Tables Vol C Tables 4.2.6.8 and 6.1.1.4'
Co Co 0.3494 0.9721 'International Tables Vol C Tables 4.2.6.8 and 6.1.1.4'

loop_
_geom_angle_atom_site_label_1
_geom_angle_atom_site_label_2
_geom_angle_atom_site_label_3
_geom_angle
_geom_angle_site_symmetry_1
_geom_angle_site_symmetry_3
O15B Co1 N1A 96.24(16) . 1_655
O15B Co1 O14A 169.42(16) . .
N1A Co1 O14A 92.40(14) 1_655 .
O15B Co1 N1B 91.43(14) . 1_545
N1A Co1 N1B 92.40(17) 1_655 1_545
O14A Co1 N1B 94.29(16) . 1_545
O15B Co1 O15A 109.99(15) . .
N1A Co1 O15A 152.15(14) 1_655 .
O14A Co1 O15A 60.57(13) . .
N1B Co1 O15A 96.00(16) 1_545 .
O15B Co1 O14B 60.91(12) . .
N1A Co1 O14B 95.34(16) 1_655 .
O14A Co1 O14B 112.28(16) . .
N1B Co1 O14B 151.90(14) 1_545 .
O15A Co1 O14B 89.63(15) . .
C13B O14B Co1 85.9(3) . .
C13A O15A Co1 88.2(3) . .
C13B O15B Co1 92.9(3) . .
C13A O14A Co1 91.1(3) . .
C12A C7A C8A 118.7(4) . .
C12A C7A C4A 120.2(4) . .
C8A C7A C4A 121.0(4) . .
C12B C7B C8B 120.0(5) . .
C12B C7B C4B 119.8(4) . .
C8B C7B C4B 120.1(4) . .
C2B N1B C6B 118.5(4) . .
C2B N1B Co1 117.3(3) . 1_565
C6B N1B Co1 124.1(3) . 1_565
C7A C12A C11A 121.4(4) . .
C11B C12B C7B 120.6(5) . .
O14B C13B O15B 120.2(4) . .
O14B C13B C11B 120.3(4) . .
O15B C13B C11B 119.5(4) . .
C3A1 C4A C5A2 107.1(9) . .
C3A1 C4A C3A2 28.0(9) . .
C5A2 C4A C3A2 115.3(9) . .
C3A1 C4A C5A1 117.7(8) . .
C5A2 C4A C5A1 32.4(7) . .
C3A2 C4A C5A1 109.2(9) . .
C3A1 C4A C7A 122.3(7) . .
C5A2 C4A C7A 123.4(6) . .
C3A2 C4A C7A 121.3(8) . .
C5A1 C4A C7A 119.9(7) . .
C6A2 N1A C2A2 117.3(10) . .
C6A2 N1A C2A1 106.7(10) . .
C2A2 N1A C2A1 26.4(11) . .
C6A2 N1A C6A1 35.1(6) . .
C2A2 N1A C6A1 110.7(11) . .
C2A1 N1A C6A1 117.1(9) . .
C6A2 N1A Co1 119.8(6) . 1_455
C2A2 N1A Co1 122.9(9) . 1_455
C2A1 N1A Co1 126.5(8) . 1_455
C6A1 N1A Co1 116.1(5) . 1_455
C9A C10A C11A 118.2(5) . .
C12A C11A C10A 120.0(4) . .
C12A C11A C13A 120.8(4) . .
C10A C11A C13A 119.0(4) . .
O15A C13A O14A 120.1(4) . .
O15A C13A C11A 120.7(4) . .
O14A C13A C11A 119.2(4) . .
C3B C4B C5B 117.0(5) . .
C3B C4B C7B 122.7(5) . .
C5B C4B C7B 120.4(5) . .
C12B C11B C10B 119.2(4) . .
C12B C11B C13B 121.3(4) . .
C10B C11B C13B 119.4(4) . .
N1B C6B C5B 121.8(5) . .
C9A C8A C7A 120.2(5) . .
C6B C5B C4B 119.8(5) . .
C4B C3B C2B 120.9(5) . .
N1B C2B C3B 121.9(5) . .
C9B C10B C11B 120.1(5) . .
C8A C9A C10A 121.4(5) . .
C9B C8B C7B 118.9(5) . .
C10B C9B C8B 121.0(5) . .
C2C N3C C5C 126.1(9) . .
C2C N3C C4C 117.7(9) . .
C5C N3C C4C 116.2(8) . .
O1C1 C2C O1C2 119.0(12) . .
O1C1 C2C N3C 118.0(12) . .
O1C2 C2C N3C 123.0(12) . .
N1A C2A1 C3A1 122.9(14) . .
C2A1 C3A1 C4A 120.7(12) . .
N1A C6A2 C5A2 123.0(10) . .
N1A C6A1 C5A1 122.1(9) . .
C4A C5A1 C6A1 119.4(10) . .
C6A2 C5A2 C4A 120.7(10) . .
N1A C2A2 C3A2 121.7(16) . .
C4A C3A2 C2A2 121.2(13) . .

loop_
_geom_bond_atom_site_label_1
_geom_bond_atom_site_label_2
_geom_bond_distance
_geom_bond_site_symmetry_2
Co1 O15B 2.076(3) .
Co1 N1A 2.103(4) 1_655
Co1 O14A 2.109(3) .
Co1 N1B 2.123(4) 1_545
Co1 O15A 2.179(4) .
Co1 O14B 2.239(3) .
O14B C13B 1.258(5) .
O15A C13A 1.242(6) .
O15B C13B 1.270(6) .
O14A C13A 1.254(6) .
C7A C12A 1.379(6) .
C7A C8A 1.406(6) .
C7A C4A 1.498(6) .
C7B C12B 1.394(7) .
C7B C8B 1.407(7) .
C7B C4B 1.497(7) .
N1B C2B 1.328(6) .
N1B C6B 1.353(7) .
N1B Co1 2.123(4) 1_565
C12A C11A 1.379(6) .
C12B C11B 1.376(6) .
C13B C11B 1.483(6) .
C4A C3A1 1.380(13) .
C4A C5A2 1.385(12) .
C4A C3A2 1.386(15) .
C4A C5A1 1.392(12) .
N1A C6A2 1.327(11) .
N1A C2A2 1.338(17) .
N1A C2A1 1.359(17) .
N1A C6A1 1.359(10) .
N1A Co1 2.103(4) 1_455
C10A C9A 1.393(7) .
C10A C11A 1.406(7) .
C11A C13A 1.499(6) .
C4B C3B 1.367(7) .
C4B C5B 1.400(7) .
C11B C10B 1.418(7) .
C6B C5B 1.387(7) .
C8A C9A 1.368(8) .
C3B C2B 1.393(7) .
C10B C9B 1.372(7) .
C8B C9B 1.391(7) .
N3C C2C 1.344(10) .
N3C C5C 1.430(11) .
N3C C4C 1.475(12) .
C2C O1C1 1.118(15) .
C2C O1C2 1.261(12) .
C2A1 C3A1 1.37(2) .
C6A2 C5A2 1.382(18) .
C6A1 C5A1 1.408(16) .
C2A2 C3A2 1.39(2) .
